data_8104630
loop_
_publ_author_name
'Song, Wenqi'
'Miao, Zongcheng'

_publ_section_title
;
 Crystal structure of methyl
 2-(1H-naphtho[1,8-de][1.3.2]diazaborinin-2(3H-yl)benzoate C18H15BN2O2
;
_journal_issue 5
_journal_name_full 'Zeitschrift f\"ur Kristallographie - New Crystal Structures'
_journal_page_first 941
_journal_page_last 943
_journal_paper_doi 10.1515/ncrs-2021-0159
_journal_volume 236
_journal_year 2021
_chemical_formula_moiety 'C18 H15 B N2 O2'
_chemical_formula_sum 'C18 H15 B N2 O2'
_chemical_formula_weight 302.13
_space_group_crystal_system monoclinic
_space_group_IT_number 15
_space_group_name_Hall '-C 2yc'
_space_group_name_H-M_alt 'C 1 2/c 1'
_atom_sites_solution_hydrogens geom
_atom_sites_solution_primary dual
_cell_angle_alpha 90
_cell_angle_beta 95.17(1)
_cell_angle_gamma 90
_cell_formula_units_Z 16
_cell_length_a 23.976(3)
_cell_length_b 7.7690(9)
_cell_length_c 32.940(4)
_cell_measurement_reflns_used 9576
_cell_measurement_temperature 193.0
_cell_measurement_theta_max 54.050
_cell_measurement_theta_min 2.344
_cell_volume 6110.8(13)
_computing_cell_refinement 'SAINT v8.37A (Bruker 2015)'
_computing_data_reduction 'SAINT v8.37A (Bruker 2015)'
_computing_molecular_graphics 'Olex2 1.3 (Dolomanov et al. 2009)'
_computing_publication_material 'Olex2 1.3 (Dolomanov et al. 2009)'
_computing_structure_refinement 'SHELXL 2018/3 (Sheldrick 2015)'
_computing_structure_solution 'SHELXT 2018/2 (Sheldrick 2018)'
_diffrn_ambient_temperature 193.0
_diffrn_measured_fraction_theta_full 0.998
_diffrn_measured_fraction_theta_max 0.998
_diffrn_measurement_device_type 'Bruker APEX-II CCD'
_diffrn_measurement_method '\f and \w scans'
_diffrn_radiation_type GaK\a
_diffrn_radiation_wavelength 1.34139
_diffrn_reflns_av_R_equivalents 0.1105
_diffrn_reflns_av_unetI/netI 0.0674
_diffrn_reflns_Laue_measured_fraction_full 0.998
_diffrn_reflns_Laue_measured_fraction_max 0.998
_diffrn_reflns_limit_h_max 28
_diffrn_reflns_limit_h_min -28
_diffrn_reflns_limit_k_max 9
_diffrn_reflns_limit_k_min -9
_diffrn_reflns_limit_l_max 39
_diffrn_reflns_limit_l_min -39
_diffrn_reflns_number 32343
_diffrn_reflns_point_group_measured_fraction_full 0.998
_diffrn_reflns_point_group_measured_fraction_max 0.998
_diffrn_reflns_theta_full 53.594
_diffrn_reflns_theta_max 54.112
_diffrn_reflns_theta_min 2.343
_diffrn_source_current 2.86
_diffrn_source_power 0.1993706
_diffrn_source_voltage 69.71
_diffrn_standards_number 0
_exptl_absorpt_coefficient_mu 0.437
_exptl_absorpt_correction_T_max 0.7506
_exptl_absorpt_correction_T_min 0.5491
_exptl_absorpt_correction_type multi-scan
_exptl_absorpt_process_details
;
SADABS-2016/2 (Bruker,2016/2) was used for absorption correction.
wR2(int) was 0.1627 before and 0.0932 after correction.
The Ratio of minimum to maximum transmission is 0.7315.
The \l/2 correction factor is Not present.
;
_exptl_crystal_density_diffrn 1.314
_exptl_crystal_description block
_exptl_crystal_F_000 2528
_exptl_crystal_size_max 0.12
_exptl_crystal_size_mid 0.1
_exptl_crystal_size_min 0.1
_refine_diff_density_max 0.229
_refine_diff_density_min -0.290
_refine_diff_density_rms 0.072
_refine_ls_extinction_coef .
_refine_ls_extinction_method none
_refine_ls_goodness_of_fit_ref 1.070
_refine_ls_hydrogen_treatment constr
_refine_ls_matrix_type full
_refine_ls_number_parameters 417
_refine_ls_number_reflns 5641
_refine_ls_number_restraints 0
_refine_ls_restrained_S_all 1.070
_refine_ls_R_factor_all 0.0769
_refine_ls_R_factor_gt 0.0525
_refine_ls_shift/su_max 0.000
_refine_ls_shift/su_mean 0.000
_refine_ls_structure_factor_coef Fsqd
_refine_ls_weighting_details 'w=1/[\s^2^(Fo^2^)+(0.0771P)^2^+0.1692P] where P=(Fo^2^+2Fc^2^)/3'
_refine_ls_weighting_scheme calc
_refine_ls_wR_factor_gt 0.1285
_refine_ls_wR_factor_ref 0.1415
_reflns_Friedel_coverage 0.000
_reflns_Friedel_fraction_full .
_reflns_Friedel_fraction_max .
_reflns_number_gt 3971
_reflns_number_total 5654
_reflns_threshold_expression 'I > 2\s(I)'
_cod_data_source_file suppl_j_ncrs-2021-0159_suppl.cif
_cod_data_source_block ok
_cod_database_code 8104630
_shelx_space_group_comment
;
The symmetry employed for this shelxl refinement is uniquely defined
by the following loop which should always be used as a source of
symmetry information in preference to the above space-group names.
They are only intended as comments.
;
_shelx_estimated_absorpt_t_max 0.957
_shelx_estimated_absorpt_t_min 0.949
_olex2_refinement_description
;
1. Fixed Uiso
 At 1.2 times of:
  All C(H) groups All N(H) groups
 At 1.5 times of:
  All C(H,H,H) groups
2.a Aromatic/amide H refined with riding coordinates:
 N1(H1) N2(H2) N4(H4) N3(H3) C2(H2A) C21(H21) C8(H8) C12(H12) C22(H22),
  C20(H20) C4(H4A) C3(H3A) C7(H7) C6(H6) C13(H13) C26(H26) C15(H15),
 C30(H30) C24(H24) C32(H32) C31(H31) C14(H14) C33(H33) C25(H25)
2.b Idealised Me refined as rotating group:
 C36(H36A,H36B,H36C) C18(H18A,H18B,H18C)
;

loop_
_space_group_symop_operation_xyz
'x, y, z'
'-x, y, -z+1/2'
'x+1/2, y+1/2, z'
'-x+1/2, y+1/2, -z+1/2'
'-x, -y, -z'
'x, -y, z-1/2'
'-x+1/2, -y+1/2, -z'
'x+1/2, -y+1/2, z-1/2'

loop_
_atom_site_label
_atom_site_type_symbol
_atom_site_fract_x
_atom_site_fract_y
_atom_site_fract_z
_atom_site_U_iso_or_equiv
_atom_site_adp_type
_atom_site_occupancy
_atom_site_site_symmetry_order
_atom_site_calc_flag
_atom_site_refinement_flags_posn
_atom_site_refinement_flags_adp
_atom_site_refinement_flags_occupancy
_atom_site_disorder_assembly
_atom_site_disorder_group
B1 B 0.25359(8) 0.0517(3) 0.42812(6) 0.0308(5) Uani 1 1 d . . . . .
B2 B 0.25748(8) 0.4684(3) 0.32213(7) 0.0323(5) Uani 1 1 d . . . . .
C1 C 0.34121(7) -0.1085(2) 0.44729(5) 0.0304(4) Uani 1 1 d . . . . .
C2 C 0.36867(7) -0.2552(3) 0.46092(6) 0.0356(4) Uani 1 1 d . . . . .
H2A H 0.347972 -0.356156 0.465833 0.043 Uiso 1 1 calc R U . . .
C3 C 0.42744(7) -0.2563(3) 0.46765(6) 0.0405(5) Uani 1 1 d . . . . .
H3A H 0.446038 -0.358012 0.477535 0.049 Uiso 1 1 calc R U . . .
C4 C 0.45818(7) -0.1139(3) 0.46021(6) 0.0395(5) Uani 1 1 d . . . . .
H4A H 0.497810 -0.117296 0.465186 0.047 Uiso 1 1 calc R U . . .
C5 C 0.43176(7) 0.0384(3) 0.44523(5) 0.0332(4) Uani 1 1 d . . . . .
C6 C 0.46171(7) 0.1866(3) 0.43518(6) 0.0400(5) Uani 1 1 d . . . . .
H6 H 0.501465 0.186198 0.438824 0.048 Uiso 1 1 calc R U . . .
C7 C 0.43422(7) 0.3305(3) 0.42026(6) 0.0403(5) Uani 1 1 d . . . . .
H7 H 0.455226 0.427669 0.412996 0.048 Uiso 1 1 calc R U . . .
C8 C 0.37547(7) 0.3372(3) 0.41548(6) 0.0347(4) Uani 1 1 d . . . . .
H8 H 0.357026 0.439269 0.405678 0.042 Uiso 1 1 calc R U . . .
C9 C 0.34476(7) 0.1962(2) 0.42498(5) 0.0302(4) Uani 1 1 d . . . . .
C10 C 0.37196(7) 0.0426(2) 0.43938(5) 0.0295(4) Uani 1 1 d . . . . .
C11 C 0.18792(7) 0.0672(2) 0.42894(5) 0.0305(4) Uani 1 1 d . . . . .
C12 C 0.16802(7) 0.1215(3) 0.46529(6) 0.0361(5) Uani 1 1 d . . . . .
H12 H 0.194054 0.148400 0.487859 0.043 Uiso 1 1 calc R U . . .
C13 C 0.11110(7) 0.1373(3) 0.46935(6) 0.0412(5) Uani 1 1 d . . . . .
H13 H 0.098503 0.175494 0.494351 0.049 Uiso 1 1 calc R U . . .
C14 C 0.07299(7) 0.0971(3) 0.43689(7) 0.0445(5) Uani 1 1 d . . . . .
H14 H 0.033993 0.105352 0.439713 0.053 Uiso 1 1 calc R U . . .
C15 C 0.09117(7) 0.0452(3) 0.40051(6) 0.0411(5) Uani 1 1 d . . . . .
H15 H 0.064698 0.018592 0.378178 0.049 Uiso 1 1 calc R U . . .
C16 C 0.14833(7) 0.0312(2) 0.39614(6) 0.0320(4) Uani 1 1 d . . . . .
C17 C 0.16820(7) -0.0220(3) 0.35678(6) 0.0354(4) Uani 1 1 d . . . . .
C18 C 0.14121(10) -0.0963(3) 0.28807(6) 0.0564(6) Uani 1 1 d . . . . .
H18A H 0.107888 -0.091398 0.268548 0.085 Uiso 1 1 calc R U . . .
H18B H 0.155795 -0.214146 0.289470 0.085 Uiso 1 1 calc R U . . .
H18C H 0.169905 -0.018454 0.279194 0.085 Uiso 1 1 calc R U . . .
C19 C 0.33990(7) 0.6592(2) 0.33389(5) 0.0307(4) Uani 1 1 d . . . . .
C20 C 0.36321(8) 0.8123(3) 0.34715(6) 0.0369(5) Uani 1 1 d . . . . .
H20 H 0.339794 0.903344 0.354709 0.044 Uiso 1 1 calc R U . . .
C21 C 0.42158(8) 0.8358(3) 0.34965(6) 0.0394(5) Uani 1 1 d . . . . .
H21 H 0.437322 0.942023 0.359276 0.047 Uiso 1 1 calc R U . . .
C22 C 0.45582(7) 0.7073(3) 0.33836(6) 0.0403(5) Uani 1 1 d . . . . .
H22 H 0.495089 0.726197 0.339679 0.048 Uiso 1 1 calc R U . . .
C23 C 0.43369(7) 0.5465(3) 0.32473(5) 0.0343(4) Uani 1 1 d . . . . .
C24 C 0.46764(7) 0.4084(3) 0.31320(6) 0.0422(5) Uani 1 1 d . . . . .
H24 H 0.506840 0.424918 0.312748 0.051 Uiso 1 1 calc R U . . .
C25 C 0.44472(8) 0.2529(3) 0.30280(6) 0.0457(5) Uani 1 1 d . . . . .
H25 H 0.468134 0.162026 0.295147 0.055 Uiso 1 1 calc R U . . .
C26 C 0.38678(7) 0.2243(3) 0.30320(6) 0.0387(5) Uani 1 1 d . . . . .
H26 H 0.371565 0.113915 0.296563 0.046 Uiso 1 1 calc R U . . .
C27 C 0.35233(7) 0.3554(3) 0.31312(5) 0.0313(4) Uani 1 1 d . . . . .
C28 C 0.37479(7) 0.5205(2) 0.32353(5) 0.0294(4) Uani 1 1 d . . . . .
C29 C 0.19223(7) 0.4373(2) 0.31499(6) 0.0319(4) Uani 1 1 d . . . . .
C30 C 0.17255(7) 0.3788(3) 0.27623(6) 0.0385(5) Uani 1 1 d . . . . .
H30 H 0.198815 0.354355 0.257076 0.046 Uiso 1 1 calc R U . . .
C31 C 0.11602(8) 0.3552(3) 0.26476(6) 0.0425(5) Uani 1 1 d . . . . .
H31 H 0.104020 0.314014 0.238252 0.051 Uiso 1 1 calc R U . . .
C32 C 0.07735(8) 0.3919(3) 0.29202(6) 0.0460(5) Uani 1 1 d . . . . .
H32 H 0.038487 0.378438 0.284163 0.055 Uiso 1 1 calc R U . . .
C33 C 0.09511(7) 0.4479(3) 0.33066(6) 0.0410(5) Uani 1 1 d . . . . .
H33 H 0.068258 0.472438 0.349386 0.049 Uiso 1 1 calc R U . . .
C34 C 0.15214(7) 0.4695(2) 0.34280(6) 0.0319(4) Uani 1 1 d . . . . .
C35 C 0.17026(7) 0.5195(2) 0.38530(6) 0.0332(4) Uani 1 1 d . . . . .
C36 C 0.13949(8) 0.6047(3) 0.44854(6) 0.0514(6) Uani 1 1 d . . . . .
H36A H 0.154642 0.721773 0.450852 0.077 Uiso 1 1 calc R U . . .
H36B H 0.167050 0.523481 0.461268 0.077 Uiso 1 1 calc R U . . .
H36C H 0.105005 0.598268 0.462333 0.077 Uiso 1 1 calc R U . . .
N1 N 0.28281(6) -0.0999(2) 0.44083(5) 0.0350(4) Uani 1 1 d . . . . .
H1 H 0.263317 -0.193354 0.444861 0.042 Uiso 1 1 calc R U . . .
N2 N 0.28626(5) 0.1981(2) 0.42147(4) 0.0331(4) Uani 1 1 d . . . . .
H2 H 0.268986 0.295362 0.414785 0.040 Uiso 1 1 calc R U . . .
N3 N 0.29445(6) 0.3338(2) 0.31391(5) 0.0351(4) Uani 1 1 d . . . . .
H3 H 0.280314 0.230524 0.309010 0.042 Uiso 1 1 calc R U . . .
N4 N 0.28210(6) 0.6312(2) 0.33078(5) 0.0352(4) Uani 1 1 d . . . . .
H4 H 0.259957 0.719190 0.334372 0.042 Uiso 1 1 calc R U . . .
O1 O 0.21712(5) -0.0419(2) 0.35101(4) 0.0477(4) Uani 1 1 d . . . . .
O2 O 0.12658(5) -0.0446(2) 0.32767(4) 0.0515(4) Uani 1 1 d . . . . .
O3 O 0.12742(5) 0.5614(2) 0.40618(4) 0.0515(4) Uani 1 1 d . . . . .
O4 O 0.21832(5) 0.52131(18) 0.40037(4) 0.0397(3) Uani 1 1 d . . . . .

loop_
_atom_site_aniso_label
_atom_site_aniso_U_11
_atom_site_aniso_U_22
_atom_site_aniso_U_33
_atom_site_aniso_U_23
_atom_site_aniso_U_13
_atom_site_aniso_U_12
O4 0.0304(6) 0.0516(9) 0.0368(8) 0.0020(6) 0.0024(5) 0.0021(6)
O1 0.0364(7) 0.0631(11) 0.0442(9) -0.0108(7) 0.0079(6) 0.0131(7)
O2 0.0418(7) 0.0768(12) 0.0348(8) -0.0133(7) -0.0024(6) 0.0057(7)
O3 0.0330(7) 0.0847(12) 0.0380(8) -0.0170(8) 0.0102(6) 0.0020(7)
N1 0.0257(7) 0.0367(10) 0.0429(9) 0.0024(8) 0.0044(6) -0.0023(6)
N2 0.0275(7) 0.0357(10) 0.0359(9) 0.0021(7) 0.0016(6) 0.0042(6)
N4 0.0289(7) 0.0351(10) 0.0433(9) -0.0006(7) 0.0122(6) 0.0017(6)
N3 0.0315(7) 0.0318(9) 0.0426(9) -0.0030(7) 0.0068(6) -0.0031(6)
C9 0.0283(8) 0.0377(11) 0.0245(9) -0.0020(8) 0.0030(6) 0.0001(7)
C1 0.0285(8) 0.0358(11) 0.0269(9) -0.0027(8) 0.0033(7) 0.0033(7)
C28 0.0306(8) 0.0360(11) 0.0219(9) 0.0038(8) 0.0048(6) 0.0001(7)
C10 0.0274(8) 0.0374(11) 0.0239(9) -0.0041(8) 0.0037(6) 0.0009(7)
C19 0.0318(8) 0.0350(11) 0.0262(9) 0.0004(8) 0.0085(7) -0.0030(7)
C11 0.0307(8) 0.0302(11) 0.0309(10) -0.0003(8) 0.0037(7) 0.0001(7)
C34 0.0280(8) 0.0352(11) 0.0332(10) 0.0011(8) 0.0065(7) -0.0007(7)
C5 0.0261(8) 0.0454(13) 0.0281(10) -0.0074(8) 0.0031(7) 0.0013(7)
C16 0.0280(8) 0.0338(11) 0.0342(10) -0.0021(8) 0.0033(7) 0.0056(7)
C23 0.0305(9) 0.0453(13) 0.0272(10) 0.0086(8) 0.0031(7) 0.0005(8)
C29 0.0333(9) 0.0301(11) 0.0330(10) 0.0028(8) 0.0071(7) -0.0015(7)
C27 0.0328(8) 0.0358(11) 0.0258(9) 0.0022(8) 0.0062(7) 0.0026(7)
C35 0.0294(8) 0.0340(11) 0.0370(11) 0.0032(8) 0.0084(7) 0.0012(7)
C17 0.0341(9) 0.0364(12) 0.0351(11) -0.0025(9) -0.0005(7) 0.0065(8)
C2 0.0357(9) 0.0356(11) 0.0356(10) -0.0018(9) 0.0049(7) 0.0049(8)
C21 0.0429(10) 0.0440(13) 0.0310(10) 0.0025(9) 0.0017(8) -0.0110(9)
C8 0.0396(9) 0.0374(12) 0.0272(10) 0.0018(8) 0.0031(7) -0.0032(8)
C12 0.0339(9) 0.0413(12) 0.0335(10) -0.0031(9) 0.0044(7) -0.0020(8)
C22 0.0314(9) 0.0538(14) 0.0348(11) 0.0096(10) -0.0012(8) -0.0087(8)
C20 0.0430(10) 0.0375(12) 0.0313(10) -0.0017(9) 0.0096(8) -0.0041(8)
C4 0.0283(8) 0.0507(14) 0.0392(11) -0.0080(10) 0.0013(7) 0.0086(8)
C3 0.0366(9) 0.0422(13) 0.0424(12) -0.0015(10) 0.0028(8) 0.0143(8)
C7 0.0376(9) 0.0495(14) 0.0346(11) -0.0040(9) 0.0069(8) -0.0128(9)
C6 0.0269(8) 0.0561(15) 0.0375(11) -0.0065(10) 0.0056(7) -0.0057(8)
C13 0.0385(10) 0.0462(13) 0.0408(11) -0.0070(10) 0.0143(8) -0.0009(8)
C26 0.0429(10) 0.0346(12) 0.0393(11) 0.0005(9) 0.0072(8) 0.0071(8)
C15 0.0269(9) 0.0494(13) 0.0461(12) -0.0070(10) -0.0018(8) 0.0046(8)
C30 0.0393(9) 0.0413(13) 0.0364(11) 0.0001(9) 0.0107(8) -0.0039(8)
C24 0.0304(9) 0.0562(14) 0.0406(11) 0.0062(10) 0.0059(8) 0.0051(8)
C32 0.0330(9) 0.0622(16) 0.0423(12) 0.0025(11) 0.0013(8) -0.0065(9)
C31 0.0455(10) 0.0477(13) 0.0340(11) 0.0005(9) 0.0024(8) -0.0090(9)
C14 0.0272(9) 0.0550(14) 0.0522(13) -0.0093(11) 0.0087(8) 0.0025(8)
C33 0.0292(9) 0.0535(14) 0.0407(12) 0.0040(10) 0.0059(8) -0.0038(8)
C25 0.0392(10) 0.0541(15) 0.0449(12) 0.0045(11) 0.0099(8) 0.0165(9)
B1 0.0277(9) 0.0375(13) 0.0273(11) -0.0024(9) 0.0019(7) 0.0024(8)
C36 0.0466(11) 0.0719(17) 0.0369(12) -0.0115(11) 0.0116(9) -0.0050(11)
B2 0.0332(10) 0.0353(13) 0.0293(11) 0.0001(10) 0.0075(8) -0.0017(8)
C18 0.0675(14) 0.0679(18) 0.0333(12) -0.0124(11) 0.0009(10) 0.0121(12)

loop_
_atom_type_symbol
_atom_type_description
_atom_type_scat_dispersion_real
_atom_type_scat_dispersion_imag
_atom_type_scat_source
C C 0.0137 0.0067 'International Tables Vol C Tables 4.2.6.8 and 6.1.1.4'
H H 0.0000 0.0000 'International Tables Vol C Tables 4.2.6.8 and 6.1.1.4'
B B 0.0070 0.0029 'International Tables Vol C Tables 4.2.6.8 and 6.1.1.4'
N N 0.0241 0.0134 'International Tables Vol C Tables 4.2.6.8 and 6.1.1.4'
O O 0.0389 0.0241 'International Tables Vol C Tables 4.2.6.8 and 6.1.1.4'

loop_
_geom_angle_atom_site_label_1
_geom_angle_atom_site_label_2
_geom_angle_atom_site_label_3
_geom_angle
_geom_angle_site_symmetry_1
_geom_angle_site_symmetry_3
C17 O2 C18 117.50(15) . .
C35 O3 C36 117.53(15) . .
C1 N1 H1 118.4 . .
C1 N1 B1 123.18(16) . .
B1 N1 H1 118.4 . .
C9 N2 H2 118.4 . .
C9 N2 B1 123.13(16) . .
B1 N2 H2 118.4 . .
C19 N4 H4 118.4 . .
C19 N4 B2 123.19(16) . .
B2 N4 H4 118.4 . .
C27 N3 H3 118.2 . .
C27 N3 B2 123.68(16) . .
B2 N3 H3 118.2 . .
N2 C9 C10 117.61(16) . .
C8 C9 N2 121.90(17) . .
C8 C9 C10 120.48(16) . .
N1 C1 C10 117.45(16) . .
C2 C1 N1 122.27(17) . .
C2 C1 C10 120.28(16) . .
C23 C28 C19 119.26(17) . .
C27 C28 C19 121.51(15) . .
C27 C28 C23 119.21(17) . .
C9 C10 C1 121.63(15) . .
C9 C10 C5 119.25(17) . .
C1 C10 C5 119.11(17) . .
N4 C19 C28 117.69(16) . .
C20 C19 N4 122.17(17) . .
C20 C19 C28 120.13(16) . .
C16 C11 B1 125.30(15) . .
C12 C11 C16 117.55(15) . .
C12 C11 B1 117.15(15) . .
C29 C34 C35 120.17(15) . .
C33 C34 C29 119.96(17) . .
C33 C34 C35 119.83(16) . .
C4 C5 C10 118.66(17) . .
C4 C5 C6 122.99(16) . .
C6 C5 C10 118.35(17) . .
C11 C16 C17 118.84(14) . .
C15 C16 C11 120.57(17) . .
C15 C16 C17 120.59(16) . .
C22 C23 C28 118.48(17) . .
C22 C23 C24 123.02(16) . .
C24 C23 C28 118.48(18) . .
C34 C29 B2 126.92(17) . .
C30 C29 C34 117.27(16) . .
C30 C29 B2 115.74(15) . .
N3 C27 C28 117.28(16) . .
C26 C27 N3 122.37(18) . .
C26 C27 C28 120.35(16) . .
O4 C35 O3 122.43(18) . .
O4 C35 C34 125.25(16) . .
O3 C35 C34 112.31(15) . .
O1 C17 O2 122.82(17) . .
O1 C17 C16 124.34(16) . .
O2 C17 C16 112.84(14) . .
C1 C2 H2A 119.9 . .
C1 C2 C3 120.11(19) . .
C3 C2 H2A 119.9 . .
C22 C21 H21 119.7 . .
C22 C21 C20 120.59(19) . .
C20 C21 H21 119.7 . .
C9 C8 H8 120.1 . .
C9 C8 C7 119.89(19) . .
C7 C8 H8 120.1 . .
C11 C12 H12 119.2 . .
C13 C12 C11 121.68(17) . .
C13 C12 H12 119.2 . .
C23 C22 H22 119.5 . .
C21 C22 C23 120.97(17) . .
C21 C22 H22 119.5 . .
C19 C20 C21 120.46(19) . .
C19 C20 H20 119.8 . .
C21 C20 H20 119.8 . .
C5 C4 H4A 119.6 . .
C3 C4 C5 120.73(16) . .
C3 C4 H4A 119.6 . .
C2 C3 H3A 119.5 . .
C4 C3 C2 121.08(19) . .
C4 C3 H3A 119.5 . .
C8 C7 H7 119.4 . .
C6 C7 C8 121.14(19) . .
C6 C7 H7 119.4 . .
C5 C6 H6 119.6 . .
C7 C6 C5 120.84(16) . .
C7 C6 H6 119.6 . .
C12 C13 H13 120.2 . .
C14 C13 C12 119.60(18) . .
C14 C13 H13 120.2 . .
C27 C26 H26 119.9 . .
C27 C26 C25 120.14(19) . .
C25 C26 H26 119.9 . .
C16 C15 H15 119.8 . .
C14 C15 C16 120.36(17) . .
C14 C15 H15 119.8 . .
C29 C30 H30 118.9 . .
C31 C30 C29 122.26(17) . .
C31 C30 H30 118.9 . .
C23 C24 H24 119.6 . .
C25 C24 C23 120.74(17) . .
C25 C24 H24 119.6 . .
C31 C32 H32 120.1 . .
C33 C32 H32 120.1 . .
C33 C32 C31 119.87(18) . .
C30 C31 H31 120.2 . .
C32 C31 C30 119.61(19) . .
C32 C31 H31 120.2 . .
C13 C14 H14 119.9 . .
C15 C14 C13 120.23(16) . .
C15 C14 H14 119.9 . .
C34 C33 H33 119.5 . .
C32 C33 C34 120.99(18) . .
C32 C33 H33 119.5 . .
C26 C25 H25 119.5 . .
C24 C25 C26 120.99(19) . .
C24 C25 H25 119.5 . .
N1 B1 C11 121.75(17) . .
N2 B1 N1 116.78(15) . .
N2 B1 C11 120.58(17) . .
O3 C36 H36A 109.5 . .
O3 C36 H36B 109.5 . .
O3 C36 H36C 109.5 . .
H36A C36 H36B 109.5 . .
H36A C36 H36C 109.5 . .
H36B C36 H36C 109.5 . .
N4 B2 C29 123.84(17) . .
N3 B2 N4 116.30(16) . .
N3 B2 C29 119.23(17) . .
O2 C18 H18A 109.5 . .
O2 C18 H18B 109.5 . .
O2 C18 H18C 109.5 . .
H18A C18 H18B 109.5 . .
H18A C18 H18C 109.5 . .
H18B C18 H18C 109.5 . .

loop_
_geom_bond_atom_site_label_1
_geom_bond_atom_site_label_2
_geom_bond_distance
_geom_bond_site_symmetry_2
O4 C35 1.213(2) .
O1 C17 1.215(2) .
O2 C17 1.332(2) .
O2 C18 1.438(2) .
O3 C35 1.327(2) .
O3 C36 1.439(2) .
N1 H1 0.8800 .
N1 C1 1.399(2) .
N1 B1 1.414(3) .
N2 H2 0.8800 .
N2 C9 1.3969(19) .
N2 B1 1.410(3) .
N4 H4 0.8800 .
N4 C19 1.397(2) .
N4 B2 1.414(3) .
N3 H3 0.8800 .
N3 C27 1.400(2) .
N3 B2 1.413(2) .
C9 C10 1.421(3) .
C9 C8 1.372(2) .
C1 C10 1.423(2) .
C1 C2 1.371(3) .
C28 C19 1.424(2) .
C28 C23 1.423(2) .
C28 C27 1.422(3) .
C10 C5 1.430(2) .
C19 C20 1.369(3) .
C11 C16 1.401(2) .
C11 C12 1.393(2) .
C11 B1 1.582(2) .
C34 C29 1.408(2) .
C34 C35 1.480(3) .
C34 C33 1.400(2) .
C5 C4 1.410(3) .
C5 C6 1.412(3) .
C16 C17 1.480(3) .
C16 C15 1.395(2) .
C23 C22 1.415(3) .
C23 C24 1.419(3) .
C29 C30 1.397(3) .
C29 B2 1.580(2) .
C27 C26 1.369(2) .
C2 H2A 0.9500 .
C2 C3 1.407(2) .
C21 H21 0.9500 .
C21 C22 1.365(3) .
C21 C20 1.406(2) .
C8 H8 0.9500 .
C8 C7 1.404(2) .
C12 H12 0.9500 .
C12 C13 1.389(2) .
C22 H22 0.9500 .
C20 H20 0.9500 .
C4 H4A 0.9500 .
C4 C3 1.364(3) .
C3 H3A 0.9500 .
C7 H7 0.9500 .
C7 C6 1.367(3) .
C6 H6 0.9500 .
C13 H13 0.9500 .
C13 C14 1.378(3) .
C26 H26 0.9500 .
C26 C25 1.408(2) .
C15 H15 0.9500 .
C15 C14 1.372(3) .
C30 H30 0.9500 .
C30 C31 1.386(2) .
C24 H24 0.9500 .
C24 C25 1.358(3) .
C32 H32 0.9500 .
C32 C31 1.377(3) .
C32 C33 1.376(3) .
C31 H31 0.9500 .
C14 H14 0.9500 .
C33 H33 0.9500 .
C25 H25 0.9500 .
C36 H36A 0.9800 .
C36 H36B 0.9800 .
C36 H36C 0.9800 .
C18 H18A 0.9800 .
C18 H18B 0.9800 .
C18 H18C 0.9800 .

loop_
_geom_torsion_atom_site_label_1
_geom_torsion_atom_site_label_2
_geom_torsion_atom_site_label_3
_geom_torsion_atom_site_label_4
_geom_torsion
_geom_torsion_site_symmetry_1
_geom_torsion_site_symmetry_2
_geom_torsion_site_symmetry_3
_geom_torsion_site_symmetry_4
N1 C1 C10 C9 -0.7(2) . . . .
N1 C1 C10 C5 -179.38(15) . . . .
N1 C1 C2 C3 -178.86(16) . . . .
N2 C9 C10 C1 4.3(2) . . . .
N2 C9 C10 C5 -177.04(14) . . . .
N2 C9 C8 C7 178.73(16) . . . .
N4 C19 C20 C21 -179.64(16) . . . .
N3 C27 C26 C25 179.90(17) . . . .
C9 N2 B1 N1 3.1(3) . . . .
C9 N2 B1 C11 172.51(15) . . . .
C9 C10 C5 C4 178.89(17) . . . .
C9 C10 C5 C6 -2.0(2) . . . .
C9 C8 C7 C6 -1.5(3) . . . .
C1 N1 B1 N2 0.8(3) . . . .
C1 N1 B1 C11 -168.47(16) . . . .
C1 C10 C5 C4 -2.4(2) . . . .
C1 C10 C5 C6 176.70(17) . . . .
C1 C2 C3 C4 -1.1(3) . . . .
C28 C19 C20 C21 1.7(3) . . . .
C28 C23 C22 C21 -0.8(3) . . . .
C28 C23 C24 C25 -2.5(3) . . . .
C28 C27 C26 C25 -0.7(3) . . . .
C10 C9 C8 C7 -0.5(3) . . . .
C10 C1 C2 C3 0.8(3) . . . .
C10 C5 C4 C3 2.2(3) . . . .
C10 C5 C6 C7 0.1(3) . . . .
C19 N4 B2 N3 -4.1(3) . . . .
C19 N4 B2 C29 -174.86(16) . . . .
C19 C28 C23 C22 3.4(2) . . . .
C19 C28 C23 C24 -178.25(17) . . . .
C19 C28 C27 N3 -0.7(3) . . . .
C19 C28 C27 C26 179.87(17) . . . .
C11 C16 C17 O1 2.2(3) . . . .
C11 C16 C17 O2 -177.05(18) . . . .
C11 C16 C15 C14 1.0(3) . . . .
C11 C12 C13 C14 0.6(3) . . . .
C34 C29 C30 C31 1.1(3) . . . .
C34 C29 B2 N4 -60.5(3) . . . .
C34 C29 B2 N3 129.0(2) . . . .
C5 C4 C3 C2 -0.5(3) . . . .
C16 C11 C12 C13 0.9(3) . . . .
C16 C11 B1 N1 -93.4(2) . . . .
C16 C11 B1 N2 97.8(2) . . . .
C16 C15 C14 C13 0.5(3) . . . .
C23 C28 C19 N4 177.44(15) . . . .
C23 C28 C19 C20 -3.8(3) . . . .
C23 C28 C27 N3 177.51(15) . . . .
C23 C28 C27 C26 -1.9(3) . . . .
C23 C24 C25 C26 -0.1(3) . . . .
C29 C34 C35 O4 -7.1(3) . . . .
C29 C34 C35 O3 173.72(18) . . . .
C29 C34 C33 C32 1.5(3) . . . .
C29 C30 C31 C32 0.7(3) . . . .
C27 N3 B2 N4 -1.4(3) . . . .
C27 N3 B2 C29 169.77(16) . . . .
C27 C28 C19 N4 -4.4(3) . . . .
C27 C28 C19 C20 174.39(17) . . . .
C27 C28 C23 C22 -174.88(16) . . . .
C27 C28 C23 C24 3.5(2) . . . .
C27 C26 C25 C24 1.7(3) . . . .
C35 C34 C29 C30 175.54(17) . . . .
C35 C34 C29 B2 -7.5(3) . . . .
C35 C34 C33 C32 -176.20(19) . . . .
C17 C16 C15 C14 -179.0(2) . . . .
C2 C1 C10 C9 179.59(16) . . . .
C2 C1 C10 C5 0.9(3) . . . .
C8 C9 C10 C1 -176.45(16) . . . .
C8 C9 C10 C5 2.2(3) . . . .
C8 C7 C6 C5 1.7(3) . . . .
C12 C11 C16 C17 178.32(18) . . . .
C12 C11 C16 C15 -1.7(3) . . . .
C12 C11 B1 N1 86.7(2) . . . .
C12 C11 B1 N2 -82.1(2) . . . .
C12 C13 C14 C15 -1.3(3) . . . .
C22 C23 C24 C25 175.76(18) . . . .
C22 C21 C20 C19 0.9(3) . . . .
C20 C21 C22 C23 -1.4(3) . . . .
C4 C5 C6 C7 179.17(18) . . . .
C6 C5 C4 C3 -176.85(18) . . . .
C15 C16 C17 O1 -177.8(2) . . . .
C15 C16 C17 O2 3.0(3) . . . .
C30 C29 B2 N4 116.5(2) . . . .
C30 C29 B2 N3 -54.0(2) . . . .
C24 C23 C22 C21 -179.13(18) . . . .
C31 C32 C33 C34 0.3(3) . . . .
C33 C34 C29 C30 -2.1(3) . . . .
C33 C34 C29 B2 174.86(19) . . . .
C33 C34 C35 O4 170.56(19) . . . .
C33 C34 C35 O3 -8.6(3) . . . .
C33 C32 C31 C30 -1.4(3) . . . .
B1 N1 C1 C10 -1.9(3) . . . .
B1 N1 C1 C2 177.77(18) . . . .
B1 N2 C9 C10 -5.6(2) . . . .
B1 N2 C9 C8 175.19(17) . . . .
B1 C11 C16 C17 -1.6(3) . . . .
B1 C11 C16 C15 178.38(19) . . . .
B1 C11 C12 C13 -179.16(19) . . . .
C36 O3 C35 O4 -2.0(3) . . . .
C36 O3 C35 C34 177.17(18) . . . .
B2 N4 C19 C28 6.9(3) . . . .
B2 N4 C19 C20 -171.82(18) . . . .
B2 N3 C27 C28 3.7(3) . . . .
B2 N3 C27 C26 -176.87(19) . . . .
B2 C29 C30 C31 -176.25(19) . . . .
C18 O2 C17 O1 0.6(3) . . . .
C18 O2 C17 C16 179.91(19) . . . .
